data_4348250
loop_
_publ_author_name
'Saha, Manideepa'
'Nasani, Rajendar'
'Das, Mriganka'
'Mobin, Shaikh M.'
'Pathak, Biswarup'
'Mukhopadhyay, Suman'

_publ_section_title
;
 The effect of remote substitution on the formation of preferential
 isomers of cobalt(iii)-tetrazolate complexes by microwave assisted
 cycloaddition
;
_journal_issue 8
_journal_name_full 'Inorg. Chem. Front.'
_journal_page_first 599
_journal_paper_doi 10.1039/C4QI00089G
_journal_volume 1
_journal_year 2014
_chemical_formula_moiety '2(C16 H24 Co N14), 2(Cl O4), H2 O'
_chemical_formula_sum 'C32 H50 Cl2 Co2 N28 O9'
_chemical_formula_weight 1159.76
_space_group_crystal_system monoclinic
_space_group_IT_number 14
_space_group_name_Hall '-P 2ybc'
_space_group_name_H-M_alt 'P 1 21/c 1'
_symmetry_Int_Tables_number 14
_audit_creation_date 2014-04-17
_audit_creation_method
;
Olex2 1.2
(compiled 2013.09.17 svn.r2790 for OlexSys, GUI svn.r4601)
;
_cell_angle_alpha 90
_cell_angle_beta 95.163(6)
_cell_angle_gamma 90
_cell_formula_units_Z 2
_cell_length_a 11.6499(7)
_cell_length_b 16.1363(13)
_cell_length_c 13.5916(11)
_cell_measurement_temperature 150(2)
_cell_volume 2544.7(3)
_computing_molecular_graphics
;
O. V. Dolomanov, L. J. Bourhis, R. J. Gildea, J. A. K. Howard and H. Puschmann,
OLEX2: a complete structure solution, refinement and analysis program.
J. Appl. Cryst. (2009). 42, 339-341.
;
_computing_publication_material
;
O. V. Dolomanov, L. J. Bourhis, R. J. Gildea, J. A. K. Howard and H. Puschmann,
OLEX2: a complete structure solution, refinement and analysis program.
J. Appl. Cryst. (2009). 42, 339-341.
;
_computing_structure_refinement
'L.J. Bourhis, O.V. Dolomanov, R.J. Gildea, J.A.K. Howard, H. Puschmann, in preparation (2013)'
_diffrn_ambient_temperature 150.15
_diffrn_measured_fraction_theta_full 0.9987
_diffrn_measured_fraction_theta_max 0.9987
_diffrn_radiation_type 'Mo K\a'
_diffrn_radiation_wavelength 0.71073
_diffrn_reflns_av_R_equivalents 0.0781
_diffrn_reflns_av_unetI/netI 0.0633
_diffrn_reflns_limit_h_max 13
_diffrn_reflns_limit_h_min -13
_diffrn_reflns_limit_k_max 19
_diffrn_reflns_limit_k_min -19
_diffrn_reflns_limit_l_max 15
_diffrn_reflns_limit_l_min -16
_diffrn_reflns_number 24083
_diffrn_reflns_theta_full 25.0000
_diffrn_reflns_theta_max 25.00
_diffrn_reflns_theta_min 2.94
_exptl_absorpt_coefficient_mu 0.834
_exptl_absorpt_correction_T_max 0.861
_exptl_absorpt_correction_T_min 0.810
_exptl_absorpt_correction_type multi-scan
_exptl_crystal_density_diffrn 1.514
_exptl_crystal_F_000 1196.0
_exptl_crystal_size_max 0.26
_exptl_crystal_size_mid 0.21
_exptl_crystal_size_min 0.18
_refine_diff_density_max 0.8833
_refine_diff_density_min -0.8920
_refine_diff_density_rms 0.1182
_refine_ls_d_res_high 0.8409
_refine_ls_d_res_low 6.9305
_refine_ls_goodness_of_fit_ref 1.0861
_refine_ls_hydrogen_treatment mixed
_refine_ls_matrix_type full
_refine_ls_number_constraints 43
_refine_ls_number_parameters 336
_refine_ls_number_reflns 4471
_refine_ls_number_restraints 0
_refine_ls_restrained_S_all 1.0861
_refine_ls_R_factor_all 0.0913
_refine_ls_R_factor_gt 0.0685
_refine_ls_shift/su_max 0.000
_refine_ls_shift/su_mean 0.000
_refine_ls_structure_factor_coef Fsqd
_refine_ls_weighting_details 'w=1/[\s^2^(Fo^2^)+(0.0940P)^2^+4.3789P] where P=(Fo^2^+2Fc^2^)/3'
_refine_ls_weighting_scheme calc
_refine_ls_wR_factor_ref 0.2056
_reflns_Friedel_coverage 0.0
_reflns_limit_h_max 13
_reflns_limit_h_min -13
_reflns_limit_k_max 19
_reflns_limit_k_min 0
_reflns_limit_l_max 16
_reflns_limit_l_min 0
_reflns_number_gt 3359
_reflns_number_total 4477
_reflns_threshold_expression I>=2u(I)
_cod_data_source_file c4qi00089g2.cif
_cod_data_source_block 5
_cod_original_sg_symbol_H-M 'P 21/c'
_cod_database_code 4348250
_olex2_refinement_description
;
1. Fixed Uiso
 At 1.2 times of:
  All C(H) groups, All C(H,H) groups, All N(H,H) groups
 At 1.5 times of:
  All O(H,H) groups
2. Others
 Fixed Sof: O101(0.5) H10a(0.5) H10b(0.5)
3.a Free rotating group:
 O101(H10a,H10b)
3.b Secondary CH2 refined with riding coordinates:
 N1(H1a,H1b), N2(H2a,H2b), N3(H3a,H3b), N4(H4a,H4b), C1(H1c,H1d), C2(H2c,H2d),
 C3(H3c,H3d), C4(H4c,H4d)
3.c Aromatic/amide H refined with riding coordinates:
 C7(H7), C8(H8), C9(H9), C10(H10), C13(H13), C14(H14), C15(H15), C16(H16)
;

loop_
_space_group_symop_id
_space_group_symop_operation_xyz
1 x,y,z
2 -x,y+1/2,-z+1/2
3 -x,-y,-z
4 x,-y-1/2,z-1/2

loop_
_atom_site_label
_atom_site_type_symbol
_atom_site_fract_x
_atom_site_fract_y
_atom_site_fract_z
_atom_site_U_iso_or_equiv
_atom_site_adp_type
_atom_site_occupancy
_atom_site_refinement_flags_posn
Co1 Co 0.56866(5) 0.10810(4) 0.26944(5) 0.0364(2) Uani 1.000000 .
N1 N 0.4872(4) 0.0032(3) 0.2785(3) 0.0466(10) Uani 1.000000 .
H1a H 0.4552(4) 0.0002(3) 0.3379(3) 0.0559(12) Uiso 1.000000 R
H1b H 0.4288(4) -0.0004(3) 0.2285(3) 0.0559(12) Uiso 1.000000 R
N2 N 0.6925(3) 0.0418(3) 0.2214(3) 0.0438(10) Uani 1.000000 .
H2a H 0.7182(3) 0.0666(3) 0.1665(3) 0.0526(12) Uiso 1.000000 R
H2b H 0.7533(3) 0.0387(3) 0.2693(3) 0.0526(12) Uiso 1.000000 R
N3 N 0.6519(3) 0.2116(3) 0.2593(3) 0.0435(10) Uani 1.000000 .
H3a H 0.6271(3) 0.2491(3) 0.3037(3) 0.0522(12) Uiso 1.000000 R
H3b H 0.7293(3) 0.2025(3) 0.2753(3) 0.0522(12) Uiso 1.000000 R
N4 N 0.5025(4) 0.1309(3) 0.1345(3) 0.0493(11) Uani 1.000000 .
H4a H 0.5392(4) 0.0995(3) 0.0903(3) 0.0592(13) Uiso 1.000000 R
H4b H 0.4255(4) 0.1174(3) 0.1282(3) 0.0592(13) Uiso 1.000000 R
N5 N 0.6375(3) 0.0940(3) 0.4016(3) 0.0395(9) Uani 1.000000 .
N6 N 0.5823(4) 0.0730(3) 0.4779(3) 0.0510(11) Uani 1.000000 .
N7 N 0.6617(4) 0.0626(3) 0.5551(3) 0.0553(12) Uani 1.000000 .
N8 N 0.7517(4) 0.0987(3) 0.4244(3) 0.0496(11) Uani 1.000000 .
N9 N 0.4401(3) 0.1657(3) 0.3129(3) 0.0404(9) Uani 1.000000 .
N10 N 0.4437(4) 0.2308(3) 0.3720(4) 0.0549(12) Uani 1.000000 .
N11 N 0.3347(4) 0.2561(3) 0.3787(4) 0.0641(14) Uani 1.000000 .
N12 N 0.3319(3) 0.1482(3) 0.2772(4) 0.0529(12) Uani 1.000000 .
N13 N 1.0908(6) 0.0618(5) 0.6853(6) 0.103(2) Uani 1.000000 .
N14 N -0.0947(5) 0.2189(5) 0.2631(8) 0.105(3) Uani 1.000000 .
C1 C 0.5695(5) -0.0657(4) 0.2706(5) 0.0619(16) Uani 1.000000 .
H1c H 0.6135(5) -0.0755(4) 0.3354(5) 0.0743(19) Uiso 1.000000 R
H1d H 0.5274(5) -0.1171(4) 0.2505(5) 0.0743(19) Uiso 1.000000 R
C2 C 0.6492(5) -0.0429(3) 0.1958(4) 0.0543(14) Uani 1.000000 .
H2c H 0.6081(5) -0.0435(3) 0.1288(4) 0.0651(17) Uiso 1.000000 R
H2d H 0.7141(5) -0.0827(3) 0.1974(4) 0.0651(17) Uiso 1.000000 R
C3 C 0.6344(5) 0.2465(4) 0.1591(5) 0.0616(16) Uani 1.000000 .
H3c H 0.6392(5) 0.3077(4) 0.1621(5) 0.0740(19) Uiso 1.000000 R
H3d H 0.6949(5) 0.2260(4) 0.1185(5) 0.0740(19) Uiso 1.000000 R
C4 C 0.5173(5) 0.2204(4) 0.1135(4) 0.0599(15) Uani 1.000000 .
H4c H 0.5114(5) 0.2300(4) 0.0413(4) 0.0719(18) Uiso 1.000000 R
H4d H 0.4565(5) 0.2531(4) 0.1420(4) 0.0719(18) Uiso 1.000000 R
C5 C 0.7632(5) 0.0780(3) 0.5199(4) 0.0456(12) Uani 1.000000 .
C6 C 0.8746(5) 0.0742(4) 0.5785(4) 0.0580(15) Uani 1.000000 .
C7 C 0.8860(6) 0.0447(5) 0.6733(5) 0.081(2) Uani 1.000000 .
H7 H 0.8202(6) 0.0272(5) 0.7042(5) 0.097(3) Uiso 1.000000 R
C8 C 0.9936(8) 0.0407(7) 0.7234(6) 0.108(3) Uani 1.000000 .
H8 H 0.9991(8) 0.0216(7) 0.7898(6) 0.129(4) Uiso 1.000000 R
C9 C 1.0795(7) 0.0913(7) 0.5948(8) 0.111(3) Uani 1.000000 .
H9 H 1.1471(7) 0.1082(7) 0.5660(8) 0.133(4) Uiso 1.000000 R
C10 C 0.9722(6) 0.0992(5) 0.5377(6) 0.087(2) Uani 1.000000 .
H10 H 0.9680(6) 0.1213(5) 0.4727(6) 0.105(3) Uiso 1.000000 R
C11 C 0.2695(4) 0.2048(4) 0.3196(5) 0.0552(15) Uani 1.000000 .
C12 C 0.1436(5) 0.2104(4) 0.3002(6) 0.0666(18) Uani 1.000000 .
C13 C 0.0796(6) 0.2580(5) 0.3595(7) 0.093(3) Uani 1.000000 .
H13 H 0.1155(6) 0.2889(5) 0.4133(7) 0.111(3) Uiso 1.000000 R
C14 C -0.0406(8) 0.2592(7) 0.3374(10) 0.115(4) Uani 1.000000 .
H14 H -0.0853(8) 0.2910(7) 0.3787(10) 0.138(4) Uiso 1.000000 R
C15 C -0.0315(7) 0.1779(7) 0.2064(9) 0.118(4) Uani 1.000000 .
H15 H -0.0694(7) 0.1510(7) 0.1504(9) 0.142(4) Uiso 1.000000 R
C16 C 0.0889(6) 0.1702(6) 0.2216(8) 0.102(3) Uani 1.000000 .
H16 H 0.1306(6) 0.1380(6) 0.1784(8) 0.123(4) Uiso 1.000000 R
Cl1 Cl 0.71805(16) 0.43257(14) 0.43728(13) 0.0806(6) Uani 1.000000 .
O111 O 0.7731(8) 0.4056(7) 0.5212(5) 0.185(5) Uani 1.000000 .
O222 O 0.7743(15) 0.4969(10) 0.3996(12) 0.306(9) Uani 1.000000 .
O333 O 0.6063(5) 0.4578(5) 0.4597(5) 0.129(3) Uani 1.000000 .
O444 O 0.7104(8) 0.3827(7) 0.3592(8) 0.202(5) Uani 1.000000 .
O101 O 0.265(3) 0.349(2) 0.535(3) 0.250(13) Uani 0.500000 .

loop_
_atom_site_aniso_label
_atom_site_aniso_U_11
_atom_site_aniso_U_22
_atom_site_aniso_U_33
_atom_site_aniso_U_12
_atom_site_aniso_U_13
_atom_site_aniso_U_23
Co1 0.0296(4) 0.0469(4) 0.0323(4) 0.0027(3) 0.0011(3) 0.0021(3)
N1 0.043(2) 0.054(3) 0.043(3) -0.0024(19) 0.0029(19) 0.001(2)
N2 0.040(2) 0.056(3) 0.036(2) 0.0046(19) 0.0046(18) 0.0033(19)
N3 0.033(2) 0.052(2) 0.045(3) 0.0028(18) 0.0040(18) 0.0037(19)
N4 0.043(2) 0.062(3) 0.042(3) 0.009(2) -0.0000(19) -0.001(2)
N5 0.031(2) 0.052(2) 0.034(2) 0.0033(17) 0.0016(17) 0.0039(18)
N6 0.050(3) 0.065(3) 0.038(3) -0.002(2) 0.002(2) 0.008(2)
N7 0.056(3) 0.071(3) 0.038(3) 0.002(2) 0.003(2) 0.005(2)
N8 0.034(2) 0.075(3) 0.038(3) 0.006(2) 0.0004(18) 0.003(2)
N9 0.031(2) 0.048(2) 0.042(2) -0.0002(17) -0.0011(17) -0.0004(18)
N10 0.039(2) 0.068(3) 0.057(3) 0.004(2) 0.003(2) -0.011(2)
N11 0.050(3) 0.074(3) 0.069(4) 0.017(3) 0.009(3) -0.010(3)
N12 0.031(2) 0.063(3) 0.063(3) -0.001(2) 0.000(2) -0.006(2)
N13 0.079(5) 0.132(6) 0.090(6) 0.016(4) -0.038(4) -0.007(5)
N14 0.038(3) 0.118(6) 0.161(8) 0.016(4) 0.015(4) 0.028(5)
C1 0.067(4) 0.052(4) 0.066(4) 0.003(3) 0.002(3) 0.001(3)
C2 0.054(3) 0.055(3) 0.053(4) 0.011(3) 0.002(3) -0.010(3)
C3 0.061(4) 0.067(4) 0.058(4) 0.004(3) 0.012(3) 0.020(3)
C4 0.067(4) 0.072(4) 0.039(3) 0.011(3) -0.002(3) 0.015(3)
C5 0.051(3) 0.050(3) 0.034(3) 0.012(2) -0.004(2) -0.001(2)
C6 0.051(3) 0.071(4) 0.049(4) 0.010(3) -0.010(3) -0.001(3)
C7 0.074(4) 0.122(6) 0.046(4) 0.024(4) -0.006(3) 0.012(4)
C8 0.096(6) 0.168(9) 0.053(5) 0.034(6) -0.027(4) 0.010(5)
C9 0.057(5) 0.152(9) 0.118(8) 0.002(5) -0.024(5) 0.024(7)
C10 0.062(4) 0.126(7) 0.069(5) 0.002(4) -0.018(4) 0.017(4)
C11 0.034(3) 0.065(4) 0.068(4) 0.009(3) 0.009(3) 0.009(3)
C12 0.030(3) 0.068(4) 0.103(6) 0.001(3) 0.009(3) 0.015(4)
C13 0.044(4) 0.117(6) 0.120(7) 0.022(4) 0.021(4) -0.001(5)
C14 0.056(5) 0.136(9) 0.157(11) 0.026(5) 0.031(6) 0.026(7)
C15 0.047(4) 0.137(8) 0.167(11) -0.003(5) -0.012(5) -0.003(7)
C16 0.036(3) 0.113(7) 0.156(9) 0.004(4) -0.002(4) -0.023(6)
Cl1 0.0725(11) 0.1186(16) 0.0512(10) 0.0165(10) 0.0093(8) 0.0043(10)
O111 0.166(7) 0.317(12) 0.075(5) 0.131(8) 0.016(5) 0.070(6)
O222 0.38(2) 0.271(15) 0.293(18) -0.117(14) 0.187(16) 0.069(13)
O333 0.087(4) 0.196(7) 0.106(5) 0.057(4) 0.017(4) -0.009(5)
O444 0.155(8) 0.261(12) 0.188(10) 0.026(7) 0.010(7) -0.146(9)
O101 0.27(3) 0.31(4) 0.17(3) -0.04(3) 0.05(2) -0.07(3)

loop_
_atom_type_symbol
_atom_type_scat_dispersion_real
_atom_type_scat_dispersion_imag
_atom_type_scat_Cromer_Mann_a1
_atom_type_scat_Cromer_Mann_a2
_atom_type_scat_Cromer_Mann_a3
_atom_type_scat_Cromer_Mann_a4
_atom_type_scat_Cromer_Mann_b1
_atom_type_scat_Cromer_Mann_b2
_atom_type_scat_Cromer_Mann_b3
_atom_type_scat_Cromer_Mann_b4
_atom_type_scat_Cromer_Mann_c
_atom_type_scat_source
_atom_type_scat_dispersion_source
C 0.00347 0.00161 2.31000 1.02000 1.58860 0.86500 20.84390 10.20750 0.56870 51.65120 0.215599998832 'International Tables Volume C Table 6.1.1.4 (pp. 500-502)' 'Henke, Gullikson and Davis, At. Data and Nucl. Data Tables, 1993, 54, 2'
Co 0.35655 0.96576 12.28410 7.34090 4.00340 2.34880 4.27910 0.27840 13.53590 71.16920 1.01180005074 'International Tables Volume C Table 6.1.1.4 (pp. 500-502)' 'Henke, Gullikson and Davis, At. Data and Nucl. Data Tables, 1993, 54, 2'
Cl 0.14873 0.16029 11.46040 7.19640 6.25560 1.64550 0.01040 1.16620 18.51940 47.77840 -9.55739974976 'International Tables Volume C Table 6.1.1.4 (pp. 500-502)' 'Henke, Gullikson and Davis, At. Data and Nucl. Data Tables, 1993, 54, 2'
H 0.00000 0.00000 0.49300 0.32291 0.14019 0.04081 10.51090 26.12570 3.14236 57.79970 0.0030380000826 'International Tables Volume C Table 6.1.1.4 (pp. 500-502)' 'Henke, Gullikson and Davis, At. Data and Nucl. Data Tables, 1993, 54, 2'
O 0.01158 0.00611 3.04850 2.28680 1.54630 0.86700 13.27710 5.70110 0.32390 32.90890 0.250800013542 'International Tables Volume C Table 6.1.1.4 (pp. 500-502)' 'Henke, Gullikson and Davis, At. Data and Nucl. Data Tables, 1993, 54, 2'
N 0.00653 0.00323 12.21260 3.13220 2.01250 1.16630 0.00570 9.89330 28.99750 0.58260 -11.5290002823 'International Tables Volume C Table 6.1.1.4 (pp. 500-502)' 'Henke, Gullikson and Davis, At. Data and Nucl. Data Tables, 1993, 54, 2'

loop_
_geom_angle_atom_site_label_1
_geom_angle_atom_site_label_2
_geom_angle_atom_site_label_3
_geom_angle
N2 Co1 N1 85.64(17)
N3 Co1 N1 179.00(17)
N3 Co1 N2 93.36(17)
N4 Co1 N1 94.01(19)
N4 Co1 N2 91.70(18)
N4 Co1 N3 85.90(19)
N5 Co1 N1 90.12(18)
N5 Co1 N2 89.38(17)
N5 Co1 N3 89.98(18)
N5 Co1 N4 175.80(18)
N9 Co1 N1 90.21(17)
N9 Co1 N2 175.49(17)
N9 Co1 N3 90.79(17)
N9 Co1 N4 86.82(18)
N9 Co1 N5 92.40(17)
H1a N1 Co1 109.87(13)
H1b N1 Co1 109.87(13)
H1b N1 H1a 108.3
C1 N1 Co1 109.0(3)
C1 N1 H1a 109.9(3)
C1 N1 H1b 109.9(3)
H2a N2 Co1 109.74(12)
H2b N2 Co1 109.74(13)
H2b N2 H2a 108.2
C2 N2 Co1 109.7(3)
C2 N2 H2a 109.7(3)
C2 N2 H2b 109.7(3)
H3a N3 Co1 109.33(13)
H3b N3 Co1 109.33(12)
H3b N3 H3a 108.0
C3 N3 Co1 111.5(4)
C3 N3 H3a 109.3(3)
C3 N3 H3b 109.3(3)
H4a N4 Co1 109.96(13)
H4b N4 Co1 109.96(13)
H4b N4 H4a 108.3
C4 N4 Co1 108.7(3)
C4 N4 H4a 110.0(3)
C4 N4 H4b 110.0(3)
N6 N5 Co1 125.4(3)
N8 N5 Co1 122.2(3)
N8 N5 N6 112.3(4)
N7 N6 N5 107.3(4)
C5 N7 N6 105.3(4)
C5 N8 N5 102.8(4)
N10 N9 Co1 126.5(3)
N12 N9 Co1 121.7(3)
N12 N9 N10 111.4(4)
N11 N10 N9 107.7(4)
C11 N11 N10 105.1(4)
C11 N12 N9 103.4(4)
C9 N13 C8 116.1(7)
C15 N14 C14 116.8(8)
H1c C1 N1 110.0(3)
H1d C1 N1 110.0(3)
H1d C1 H1c 108.4
C2 C1 N1 108.3(5)
C2 C1 H1c 110.0(3)
C2 C1 H1d 110.0(3)
C1 C2 N2 106.7(4)
H2c C2 N2 110.4(3)
H2c C2 C1 110.4(4)
H2d C2 N2 110.4(3)
H2d C2 C1 110.4(3)
H2d C2 H2c 108.6
H3c C3 N3 110.0(3)
H3d C3 N3 110.0(3)
H3d C3 H3c 108.4
C4 C3 N3 108.6(5)
C4 C3 H3c 110.0(3)
C4 C3 H3d 110.0(4)
C3 C4 N4 108.0(5)
H4c C4 N4 110.1(3)
H4c C4 C3 110.1(3)
H4d C4 N4 110.1(3)
H4d C4 C3 110.1(4)
H4d C4 H4c 108.4
N8 C5 N7 112.3(5)
C6 C5 N7 124.5(5)
C6 C5 N8 123.2(5)
C7 C6 C5 122.3(6)
C10 C6 C5 119.7(6)
C10 C6 C7 118.0(6)
H7 C7 C6 120.3(4)
C8 C7 C6 119.4(8)
C8 C7 H7 120.3(5)
C7 C8 N13 124.4(8)
H8 C8 N13 117.8(4)
H8 C8 C7 117.8(5)
H9 C9 N13 118.2(5)
C10 C9 N13 123.6(9)
C10 C9 H9 118.2(6)
C9 C10 C6 118.4(8)
H10 C10 C6 120.8(4)
H10 C10 C9 120.8(6)
N12 C11 N11 112.4(5)
C12 C11 N11 124.9(5)
C12 C11 N12 122.7(6)
C13 C12 C11 120.8(7)
C16 C12 C11 120.1(6)
C16 C12 C13 119.1(6)
H13 C13 C12 121.2(5)
C14 C13 C12 117.5(9)
C14 C13 H13 121.2(7)
C13 C14 N14 123.9(9)
H14 C14 N14 118.0(5)
H14 C14 C13 118.0(7)
H15 C15 N14 117.6(6)
C16 C15 N14 124.9(10)
C16 C15 H15 117.6(7)
C15 C16 C12 117.7(9)
H16 C16 C12 121.2(4)
H16 C16 C15 121.2(7)
O222 Cl1 O111 111.3(10)
O333 Cl1 O111 106.8(5)
O333 Cl1 O222 110.2(9)
O444 Cl1 O111 118.7(7)
O444 Cl1 O222 99.3(9)
O444 Cl1 O333 110.3(5)
H10b O101 H10a 109.5

loop_
_geom_bond_atom_site_label_1
_geom_bond_atom_site_label_2
_geom_bond_distance
Co1 N1 1.949(4)
Co1 N2 1.955(4)
Co1 N3 1.943(4)
Co1 N4 1.959(4)
Co1 N5 1.914(4)
Co1 N9 1.902(4)
N1 H1a 0.9200
N1 H1b 0.9200
N1 C1 1.478(7)
N2 H2a 0.9200
N2 H2b 0.9200
N2 C2 1.488(7)
N3 H3a 0.9200
N3 H3b 0.9200
N3 C3 1.470(7)
N4 H4a 0.9200
N4 H4b 0.9200
N4 C4 1.485(7)
N5 N6 1.312(6)
N5 N8 1.341(6)
N6 N7 1.346(6)
N7 C5 1.338(7)
N8 C5 1.336(7)
N9 N10 1.321(6)
N9 N12 1.340(6)
N10 N11 1.344(6)
N11 C11 1.341(8)
N12 C11 1.331(7)
N13 C8 1.331(12)
N13 C9 1.315(12)
N14 C14 1.313(13)
N14 C15 1.295(13)
C1 H1c 0.9900
C1 H1d 0.9900
C1 C2 1.484(8)
C2 H2c 0.9900
C2 H2d 0.9900
C3 H3c 0.9900
C3 H3d 0.9900
C3 C4 1.506(8)
C4 H4c 0.9900
C4 H4d 0.9900
C5 C6 1.463(7)
C6 C7 1.369(9)
C6 C10 1.369(10)
C7 H7 0.9500
C7 C8 1.373(11)
C8 H8 0.9500
C9 H9 0.9500
C9 C10 1.417(10)
C10 H10 0.9500
C11 C12 1.469(7)
C12 C13 1.381(10)
C12 C16 1.358(11)
C13 H13 0.9500
C13 C14 1.405(11)
C14 H14 0.9500
C15 H15 0.9500
C15 C16 1.405(10)
C16 H16 0.9500
Cl1 O111 1.331(7)
Cl1 O222 1.353(10)
Cl1 O333 1.423(6)
Cl1 O444 1.328(8)
O101 H10a 0.8700
O101 H10b 0.8700
